data_1555844
loop_
_publ_author_name
'Song, Runzhe'
'Han, Zhaomeng'
'He, Qiuqin'
'Fan, Renhua'

_publ_section_title
;
 Amine-Mediated Transimination and Aromatization-Triggered Domino Reaction
 in the Synthesis of Polyfunctionalized 4-Aminoquinolines.
;
_journal_issue 20
_journal_name_full 'Organic letters'
_journal_page_first 5328
_journal_page_last 5331
_journal_paper_doi 10.1021/acs.orglett.6b02643
_journal_volume 18
_journal_year 2016
_chemical_formula_sum 'C21 H22 N2'
_chemical_formula_weight 302.40
_space_group_crystal_system triclinic
_space_group_IT_number 2
_space_group_name_Hall '-P 1'
_space_group_name_H-M_alt 'P -1'
_atom_sites_solution_hydrogens geom
_audit_creation_method SHELXL-2013
_cell_angle_alpha 74.645(2)
_cell_angle_beta 86.219(2)
_cell_angle_gamma 69.2150(10)
_cell_formula_units_Z 2
_cell_length_a 8.8501(10)
_cell_length_b 9.6086(11)
_cell_length_c 10.7805(12)
_cell_measurement_reflns_used 4797
_cell_measurement_temperature 173(2)
_cell_measurement_theta_max 27.72
_cell_measurement_theta_min 2.35
_cell_volume 826.09(16)
_computing_cell_refinement 'Bruker SAINT'
_computing_data_collection 'Bruker APEX2'
_computing_data_reduction 'Bruker SAINT'
_computing_molecular_graphics 'Bruker SHELXTL'
_computing_publication_material 'Bruker SHELXTL'
_computing_structure_refinement 'SHELXL-2013 (Sheldrick, 2013)'
_computing_structure_solution 'SHELXS-97 (Sheldrick, 2008)'
_diffrn_ambient_temperature 173(2)
_diffrn_measured_fraction_theta_full 0.983
_diffrn_measured_fraction_theta_max 0.981
_diffrn_measurement_device_type 'Bruker APEX-II CCD'
_diffrn_measurement_method '\f and \w scans'
_diffrn_radiation_type MoK\a
_diffrn_radiation_wavelength 0.71073
_diffrn_reflns_av_R_equivalents 0.0151
_diffrn_reflns_av_unetI/netI 0.0241
_diffrn_reflns_Laue_measured_fraction_full 0.983
_diffrn_reflns_Laue_measured_fraction_max 0.981
_diffrn_reflns_limit_h_max 11
_diffrn_reflns_limit_h_min -11
_diffrn_reflns_limit_k_max 12
_diffrn_reflns_limit_k_min -12
_diffrn_reflns_limit_l_max 14
_diffrn_reflns_limit_l_min -14
_diffrn_reflns_number 7914
_diffrn_reflns_point_group_measured_fraction_full 0.983
_diffrn_reflns_point_group_measured_fraction_max 0.981
_diffrn_reflns_theta_full 25.242
_diffrn_reflns_theta_max 27.720
_diffrn_reflns_theta_min 1.960
_exptl_absorpt_coefficient_mu 0.071
_exptl_absorpt_correction_T_max 0.746
_exptl_absorpt_correction_T_min 0.700
_exptl_absorpt_correction_type multi-scan
_exptl_absorpt_process_details sadabs
_exptl_crystal_colour colourless
_exptl_crystal_density_diffrn 1.216
_exptl_crystal_description block
_exptl_crystal_F_000 324
_exptl_crystal_size_max 0.400
_exptl_crystal_size_mid 0.300
_exptl_crystal_size_min 0.100
_refine_diff_density_max 0.382
_refine_diff_density_min -0.326
_refine_diff_density_rms 0.102
_refine_ls_extinction_coef 0.034(13)
_refine_ls_extinction_expression Fc^*^=kFc[1+0.001xFc^2^\l^3^/sin(2\q)]^-1/4^
_refine_ls_extinction_method SHELXL
_refine_ls_goodness_of_fit_ref 1.101
_refine_ls_hydrogen_treatment constr
_refine_ls_matrix_type full
_refine_ls_number_parameters 210
_refine_ls_number_reflns 3808
_refine_ls_number_restraints 0
_refine_ls_restrained_S_all 1.101
_refine_ls_R_factor_all 0.0574
_refine_ls_R_factor_gt 0.0473
_refine_ls_shift/su_max 0.001
_refine_ls_shift/su_mean 0.000
_refine_ls_structure_factor_coef Fsqd
_refine_ls_weighting_details
; 
 w=1/[\s^2^(Fo^2^)+(0.1183P)^2^+0.0997P] 
 where P=(Fo^2^+2Fc^2^)/3 
;
_refine_ls_weighting_scheme calc
_refine_ls_wR_factor_gt 0.1443
_refine_ls_wR_factor_ref 0.1716
_reflns_Friedel_coverage 0.000
_reflns_number_gt 3314
_reflns_number_total 3808
_reflns_threshold_expression 'I > 2\s(I)'
_cod_data_source_file ol6b02643_si_002.cif
_cod_data_source_block mo_40326b
_cod_database_code 1555844
_shelx_space_group_comment
; 
The symmetry employed for this shelxl refinement is uniquely defined 
by the following loop, which should always be used as a source of 
symmetry information in preference to the above space-group names. 
They are only intended as comments. 
;
_shelx_estimated_absorpt_t_min 0.972
_shelx_estimated_absorpt_t_max 0.993
_shelxl_version_number 2013-2

loop_
_space_group_symop_operation_xyz
'x, y, z'
'-x, -y, -z'

loop_
_atom_site_label
_atom_site_type_symbol
_atom_site_fract_x
_atom_site_fract_y
_atom_site_fract_z
_atom_site_U_iso_or_equiv
_atom_site_adp_type
_atom_site_occupancy
_atom_site_site_symmetry_order
_atom_site_calc_flag
_atom_site_refinement_flags_posn
_atom_site_refinement_flags_adp
N1 N 0.19033(13) 0.82628(12) 0.34855(10) 0.0304(3) Uani 1 1 d . .
N2 N 0.60262(11) 0.72432(11) 0.58592(9) 0.0233(2) Uani 1 1 d . .
C1 C 0.17990(14) 0.81183(14) 0.47293(12) 0.0288(3) Uani 1 1 d . .
H1 H 0.0754 0.8282 0.5077 0.035 Uiso 1 1 calc R U
C2 C 0.31015(13) 0.77396(13) 0.56074(11) 0.0246(3) Uani 1 1 d . .
C3 C 0.46346(13) 0.75513(12) 0.51260(11) 0.0225(3) Uani 1 1 d . .
C4 C 0.48014(14) 0.77560(12) 0.37585(11) 0.0245(3) Uani 1 1 d . .
C5 C 0.62757(15) 0.77216(13) 0.31411(11) 0.0282(3) Uani 1 1 d . .
H5 H 0.7199 0.7543 0.3646 0.034 Uiso 1 1 calc R U
C6 C 0.64034(17) 0.79411(14) 0.18277(12) 0.0331(3) Uani 1 1 d . .
C7 C 0.50164(18) 0.82148(15) 0.10857(12) 0.0364(3) Uani 1 1 d . .
H7 H 0.5095 0.8346 0.0182 0.044 Uiso 1 1 calc R U
C8 C 0.35653(17) 0.82936(14) 0.16454(12) 0.0337(3) Uani 1 1 d . .
H8 H 0.2650 0.8493 0.1124 0.040 Uiso 1 1 calc R U
C9 C 0.34099(15) 0.80821(13) 0.29948(11) 0.0272(3) Uani 1 1 d . .
C10 C 0.27253(13) 0.74585(13) 0.69997(11) 0.0250(3) Uani 1 1 d . .
C11 C 0.34068(14) 0.59962(14) 0.78337(12) 0.0283(3) Uani 1 1 d . .
H11 H 0.4155 0.5186 0.7521 0.034 Uiso 1 1 calc R U
C12 C 0.29957(15) 0.57189(15) 0.91209(12) 0.0323(3) Uani 1 1 d . .
H12 H 0.3476 0.4724 0.9686 0.039 Uiso 1 1 calc R U
C13 C 0.18875(17) 0.68884(17) 0.95815(12) 0.0355(3) Uani 1 1 d . .
H13 H 0.1606 0.6696 1.0460 0.043 Uiso 1 1 calc R U
C14 C 0.11910(16) 0.83397(16) 0.87552(13) 0.0348(3) Uani 1 1 d . .
H14 H 0.0426 0.9141 0.9068 0.042 Uiso 1 1 calc R U
C15 C 0.16069(14) 0.86267(14) 0.74714(12) 0.0298(3) Uani 1 1 d . .
H15 H 0.1127 0.9625 0.6911 0.036 Uiso 1 1 calc R U
C16 C 0.72385(13) 0.56853(13) 0.60754(11) 0.0261(3) Uani 1 1 d . .
H16A H 0.7271 0.5297 0.5306 0.031 Uiso 1 1 calc R U
H16B H 0.6934 0.4984 0.6816 0.031 Uiso 1 1 calc R U
C17 C 0.88990(14) 0.56959(15) 0.63414(13) 0.0325(3) Uani 1 1 d . .
H17A H 0.9268 0.6279 0.5555 0.039 Uiso 1 1 calc R U
H17B H 0.9680 0.4625 0.6566 0.039 Uiso 1 1 calc R U
C18 C 0.88581(15) 0.64308(15) 0.74426(12) 0.0328(3) Uani 1 1 d . .
H18A H 0.8644 0.5767 0.8257 0.039 Uiso 1 1 calc R U
H18B H 0.9922 0.6521 0.7540 0.039 Uiso 1 1 calc R U
C19 C 0.75496(15) 0.80181(14) 0.71794(12) 0.0301(3) Uani 1 1 d . .
H19A H 0.7824 0.8712 0.6415 0.036 Uiso 1 1 calc R U
H19B H 0.7492 0.8454 0.7924 0.036 Uiso 1 1 calc R U
C20 C 0.59114(14) 0.79240(14) 0.69444(11) 0.0269(3) Uani 1 1 d . .
H20A H 0.5600 0.7282 0.7725 0.032 Uiso 1 1 calc R U
H20B H 0.5075 0.8968 0.6748 0.032 Uiso 1 1 calc R U
C21 C 0.79769(19) 0.78859(18) 0.11834(14) 0.0436(4) Uani 1 1 d . .
H21A H 0.8727 0.7932 0.1787 0.065 Uiso 1 1 calc R U
H21B H 0.7781 0.8765 0.0426 0.065 Uiso 1 1 calc R U
H21C H 0.8447 0.6924 0.0917 0.065 Uiso 1 1 calc R U

loop_
_atom_site_aniso_label
_atom_site_aniso_U_11
_atom_site_aniso_U_22
_atom_site_aniso_U_33
_atom_site_aniso_U_23
_atom_site_aniso_U_13
_atom_site_aniso_U_12
N1 0.0297(5) 0.0253(5) 0.0340(5) -0.0047(4) -0.0077(4) -0.0078(4)
N2 0.0212(5) 0.0219(5) 0.0266(5) -0.0093(4) -0.0011(3) -0.0050(4)
C1 0.0237(5) 0.0263(6) 0.0345(6) -0.0044(5) -0.0026(4) -0.0084(4)
C2 0.0239(5) 0.0207(5) 0.0278(6) -0.0037(4) -0.0007(4) -0.0076(4)
C3 0.0235(5) 0.0178(5) 0.0257(5) -0.0057(4) -0.0012(4) -0.0061(4)
C4 0.0289(6) 0.0183(5) 0.0254(6) -0.0054(4) -0.0009(4) -0.0070(4)
C5 0.0311(6) 0.0242(6) 0.0273(6) -0.0055(4) 0.0021(4) -0.0084(5)
C6 0.0421(7) 0.0240(6) 0.0286(6) -0.0052(5) 0.0059(5) -0.0081(5)
C7 0.0521(8) 0.0273(6) 0.0243(6) -0.0051(5) 0.0002(5) -0.0082(6)
C8 0.0445(7) 0.0252(6) 0.0280(6) -0.0053(5) -0.0090(5) -0.0077(5)
C9 0.0325(6) 0.0189(5) 0.0287(6) -0.0045(4) -0.0047(5) -0.0072(4)
C10 0.0195(5) 0.0273(6) 0.0285(6) -0.0060(4) 0.0010(4) -0.0096(4)
C11 0.0239(5) 0.0269(6) 0.0325(6) -0.0049(5) 0.0029(4) -0.0093(4)
C12 0.0320(6) 0.0337(6) 0.0308(6) -0.0016(5) -0.0006(5) -0.0158(5)
C13 0.0396(7) 0.0456(8) 0.0295(6) -0.0116(5) 0.0054(5) -0.0242(6)
C14 0.0326(6) 0.0384(7) 0.0388(7) -0.0185(6) 0.0078(5) -0.0140(5)
C15 0.0253(5) 0.0272(6) 0.0352(6) -0.0080(5) 0.0005(4) -0.0070(5)
C16 0.0246(5) 0.0210(5) 0.0314(6) -0.0083(4) -0.0022(4) -0.0046(4)
C17 0.0226(6) 0.0323(6) 0.0403(7) -0.0116(5) -0.0018(5) -0.0050(5)
C18 0.0270(6) 0.0368(7) 0.0361(6) -0.0080(5) -0.0054(5) -0.0130(5)
C19 0.0313(6) 0.0315(6) 0.0339(6) -0.0122(5) 0.0008(5) -0.0158(5)
C20 0.0253(5) 0.0295(6) 0.0300(6) -0.0140(5) 0.0021(4) -0.0101(4)
C21 0.0484(8) 0.0427(8) 0.0318(7) -0.0056(6) 0.0128(6) -0.0115(6)

loop_
_atom_type_symbol
_atom_type_description
_atom_type_scat_dispersion_real
_atom_type_scat_dispersion_imag
_atom_type_scat_source
C C 0.0033 0.0016 'International Tables Vol C Tables 4.2.6.8 and 6.1.1.4'
H H 0.0000 0.0000 'International Tables Vol C Tables 4.2.6.8 and 6.1.1.4'
N N 0.0061 0.0033 'International Tables Vol C Tables 4.2.6.8 and 6.1.1.4'

loop_
_geom_angle_atom_site_label_1
_geom_angle_atom_site_label_2
_geom_angle_atom_site_label_3
_geom_angle
C1 N1 C9 116.04(10)
C3 N2 C20 120.23(9)
C3 N2 C16 116.65(9)
C20 N2 C16 113.40(9)
N1 C1 C2 126.19(11)
C3 C2 C1 118.43(11)
C3 C2 C10 124.79(10)
C1 C2 C10 116.61(10)
C2 C3 N2 125.20(10)
C2 C3 C4 117.48(10)
N2 C3 C4 117.26(10)
C5 C4 C9 118.93(11)
C5 C4 C3 122.64(11)
C9 C4 C3 118.35(10)
C6 C5 C4 121.70(12)
C5 C6 C7 118.57(12)
C5 C6 C21 121.31(13)
C7 C6 C21 120.11(12)
C8 C7 C6 121.27(12)
C7 C8 C9 120.86(12)
N1 C9 C8 117.93(11)
N1 C9 C4 123.43(11)
C8 C9 C4 118.60(11)
C15 C10 C11 118.99(11)
C15 C10 C2 120.43(10)
C11 C10 C2 120.45(10)
C12 C11 C10 120.35(11)
C13 C12 C11 120.22(12)
C12 C13 C14 119.76(12)
C13 C14 C15 120.27(12)
C14 C15 C10 120.40(11)
N2 C16 C17 110.51(9)
C16 C17 C18 111.06(10)
C19 C18 C17 110.41(10)
C18 C19 C20 110.62(9)
N2 C20 C19 108.88(9)

loop_
_geom_bond_atom_site_label_1
_geom_bond_atom_site_label_2
_geom_bond_distance
N1 C1 1.3115(16)
N1 C9 1.3709(17)
N2 C3 1.4053(14)
N2 C20 1.4661(14)
N2 C16 1.4679(14)
C1 C2 1.4216(16)
C2 C3 1.3876(16)
C2 C10 1.4899(15)
C3 C4 1.4395(15)
C4 C5 1.4188(17)
C4 C9 1.4198(16)
C5 C6 1.3783(16)
C6 C7 1.416(2)
C6 C21 1.5047(19)
C7 C8 1.368(2)
C8 C9 1.4189(16)
C10 C15 1.3949(16)
C10 C11 1.3955(16)
C11 C12 1.3912(17)
C12 C13 1.3857(19)
C13 C14 1.387(2)
C14 C15 1.3891(17)
C16 C17 1.5198(16)
C17 C18 1.5263(18)
C18 C19 1.5193(18)
C19 C20 1.5258(16)

loop_
_geom_torsion_atom_site_label_1
_geom_torsion_atom_site_label_2
_geom_torsion_atom_site_label_3
_geom_torsion_atom_site_label_4
_geom_torsion
C9 N1 C1 C2 -2.49(18)
N1 C1 C2 C3 2.46(19)
N1 C1 C2 C10 -173.05(11)
C1 C2 C3 N2 177.11(10)
C10 C2 C3 N2 -7.77(18)
C1 C2 C3 C4 0.07(16)
C10 C2 C3 C4 175.19(10)
C20 N2 C3 C2 -35.44(16)
C16 N2 C3 C2 108.34(13)
C20 N2 C3 C4 141.61(10)
C16 N2 C3 C4 -74.62(13)
C2 C3 C4 C5 174.57(10)
N2 C3 C4 C5 -2.71(16)
C2 C3 C4 C9 -2.17(16)
N2 C3 C4 C9 -179.45(9)
C9 C4 C5 C6 -2.38(18)
C3 C4 C5 C6 -179.10(10)
C4 C5 C6 C7 0.33(19)
C4 C5 C6 C21 -179.34(11)
C5 C6 C7 C8 1.32(19)
C21 C6 C7 C8 -179.01(12)
C6 C7 C8 C9 -0.9(2)
C1 N1 C9 C8 -177.38(10)
C1 N1 C9 C4 0.06(17)
C7 C8 C9 N1 176.34(11)
C7 C8 C9 C4 -1.22(18)
C5 C4 C9 N1 -174.64(10)
C3 C4 C9 N1 2.23(17)
C5 C4 C9 C8 2.78(16)
C3 C4 C9 C8 179.64(10)
C3 C2 C10 C15 122.97(12)
C1 C2 C10 C15 -61.83(15)
C3 C2 C10 C11 -61.21(16)
C1 C2 C10 C11 113.99(12)
C15 C10 C11 C12 -1.12(17)
C2 C10 C11 C12 -177.01(10)
C10 C11 C12 C13 0.92(18)
C11 C12 C13 C14 -0.16(19)
C12 C13 C14 C15 -0.38(19)
C13 C14 C15 C10 0.16(19)
C11 C10 C15 C14 0.59(17)
C2 C10 C15 C14 176.48(10)
C3 N2 C16 C17 155.55(10)
C20 N2 C16 C17 -58.25(13)
N2 C16 C17 C18 53.80(13)
C16 C17 C18 C19 -53.53(14)
C17 C18 C19 C20 55.77(13)
C3 N2 C20 C19 -155.28(10)
C16 N2 C20 C19 59.86(12)
C18 C19 C20 N2 -57.86(13)
